data_2221959
loop_
_publ_author_name
'Fun, Hoong-Kun'
'Quah, Ching Kheng'
'Parveen, Mehtab'
'Ghalib, Raza Murad'
'Mehdi, Sayed Hasan'

_publ_section_title
;
 2-Acetonyl-2-hydroxyindan-1,3-dione
;
_journal_coeditor_code CI2791
_journal_issue 6
_journal_name_full 'Acta Crystallographica Section E'
_journal_page_first o1209
_journal_paper_doi 10.1107/S1600536809016067
_journal_volume 65
_journal_year 2009
_chemical_formula_iupac 'C12 H10 O4'
_chemical_formula_moiety 'C12 H10 O4'
_chemical_formula_sum 'C12 H10 O4'
_chemical_formula_weight 218.20
_chemical_name_systematic
;
2-Acetonyl-2-hydroxyindan-1,3-dione
;
_space_group_IT_number 33
_symmetry_cell_setting orthorhombic
_symmetry_space_group_name_Hall 'P 2c -2n'
_symmetry_space_group_name_H-M 'P n a 21'
_atom_sites_solution_hydrogens geom
_atom_sites_solution_primary direct
_atom_sites_solution_secondary difmap
_audit_creation_method SHELXL-97
_cell_angle_alpha 90.00
_cell_angle_beta 90.00
_cell_angle_gamma 90.00
_cell_formula_units_Z 4
_cell_length_a 18.1190(2)
_cell_length_b 8.81350(10)
_cell_length_c 6.25850(10)
_cell_measurement_reflns_used 5199
_cell_measurement_temperature 100.00(10)
_cell_measurement_theta_max 31.50
_cell_measurement_theta_min 3.22
_cell_volume 999.43(2)
_computing_cell_refinement 'SAINT (Bruker, 2005)'
_computing_data_collection 'APEX2 (Bruker, 2005)'
_computing_data_reduction 'SAINT (Bruker, 2005)'
_computing_molecular_graphics 'SHELXTL (Sheldrick, 2008)'
_computing_publication_material
;
SHELXTL (Sheldrick, 2008) and PLATON (Spek, 2009)
;
_computing_structure_refinement 'SHELXTL (Sheldrick, 2008)'
_computing_structure_solution 'SHELXTL (Sheldrick, 2008)'
_diffrn_ambient_temperature 100.00(10)
_diffrn_measured_fraction_theta_full 1.000
_diffrn_measured_fraction_theta_max 1.000
_diffrn_measurement_device_type
;
Bruker SMART APEXII CCD area-detector
;
_diffrn_measurement_method '\f and \w'
_diffrn_radiation_monochromator graphite
_diffrn_radiation_source 'fine-focus sealed tube'
_diffrn_radiation_type MoK\a
_diffrn_radiation_wavelength 0.71073
_diffrn_reflns_av_R_equivalents 0.0343
_diffrn_reflns_av_sigmaI/netI 0.0201
_diffrn_reflns_limit_h_max 26
_diffrn_reflns_limit_h_min -26
_diffrn_reflns_limit_k_max 13
_diffrn_reflns_limit_k_min -12
_diffrn_reflns_limit_l_max 9
_diffrn_reflns_limit_l_min -9
_diffrn_reflns_number 14417
_diffrn_reflns_theta_full 31.65
_diffrn_reflns_theta_max 31.65
_diffrn_reflns_theta_min 2.25
_diffrn_standards_number 0
_exptl_absorpt_coefficient_mu 0.110
_exptl_absorpt_correction_T_max 0.9916
_exptl_absorpt_correction_T_min 0.9693
_exptl_absorpt_correction_type multi-scan
_exptl_absorpt_process_details '(<i>SADABS</i>; Bruker, 2005)'
_exptl_crystal_colour yellow
_exptl_crystal_density_diffrn 1.450
_exptl_crystal_density_method 'not measured'
_exptl_crystal_description Plate
_exptl_crystal_F_000 456
_exptl_crystal_size_max 0.29
_exptl_crystal_size_mid 0.19
_exptl_crystal_size_min 0.08
_refine_diff_density_max 0.419
_refine_diff_density_min -0.236
_refine_ls_extinction_method none
_refine_ls_goodness_of_fit_ref 1.181
_refine_ls_hydrogen_treatment mixed
_refine_ls_matrix_type full
_refine_ls_number_parameters 150
_refine_ls_number_reflns 1818
_refine_ls_number_restraints 1
_refine_ls_restrained_S_all 1.181
_refine_ls_R_factor_all 0.0377
_refine_ls_R_factor_gt 0.0331
_refine_ls_shift/su_max 0.001
_refine_ls_shift/su_max_lt 0.001
_refine_ls_shift/su_mean 0.000
_refine_ls_structure_factor_coef Fsqd
_refine_ls_weighting_details 'calc w=1/[\s^2^(Fo^2^)+(0.0696P)^2^+0.0468P] where P=(Fo^2^+2Fc^2^)/3'
_refine_ls_weighting_scheme calc
_refine_ls_wR_factor_gt 0.0924
_refine_ls_wR_factor_ref 0.1056
_reflns_number_gt 1720
_reflns_number_total 1818
_reflns_threshold_expression I>2\s(I)
_cod_data_source_file ci2791.cif
_cod_data_source_block I
_cod_depositor_comments
;
The following automatic conversions were performed:
'_symmetry_cell_setting' value 'Orthorhombic' changed to 'orthorhombic'
according to '/home/saulius/struct/CIF-dictionaries/cif_core.dic'
dictionary named 'cif_core.dic' version 2.4.1 from 2010-06-29.

Automatic conversion script
Id: cif_fix_enum 1527 2010-12-29 10:47:43Z saulius 

The following automatic conversions were performed:

'_symmetry_cell_setting' value 'Orthorhombic' changed to
'orthorhombic' according to
/home/saulius/struct/CIF-dictionaries/cif_core.dic dictionary named
'cif_core.dic' version 2.4.1 from 2010-06-29.

Automatic conversion script
Id: cif_fix_values 1715 2011-07-08 13:25:40Z adriana 
;
_cod_database_code 2221959
_cod_database_fobs_code 2221959

loop_
_symmetry_equiv_pos_as_xyz
'x, y, z'
'-x, -y, z+1/2'
'x+1/2, -y+1/2, z'
'-x+1/2, y+1/2, z+1/2'

loop_
_atom_site_type_symbol
_atom_site_label
_atom_site_fract_x
_atom_site_fract_y
_atom_site_fract_z
_atom_site_U_iso_or_equiv
_atom_site_adp_type
_atom_site_calc_flag
_atom_site_refinement_flags
_atom_site_occupancy
_atom_site_disorder_assembly
_atom_site_disorder_group
O O1 0.13189(7) 0.07160(14) 0.5143(2) 0.0217(3) Uani d . 1 . .
O O2 0.21514(6) 0.36656(13) 1.0967(2) 0.0158(2) Uani d . 1 . .
O O3 0.27231(6) 0.16183(13) 0.7536(2) 0.0153(2) Uani d . 1 . .
O O4 0.06202(6) 0.15803(14) 1.0224(2) 0.0165(3) Uani d . 1 . .
C C1 0.14680(8) 0.17868(17) 0.6278(3) 0.0130(3) Uani d . 1 . .
C C2 0.12208(8) 0.33840(16) 0.6024(3) 0.0121(3) Uani d . 1 . .
C C3 0.07836(8) 0.40053(18) 0.4425(3) 0.0145(3) Uani d . 1 . .
H H3A 0.0609 0.3415 0.3301 0.017 Uiso calc R 1 . .
C C4 0.06148(8) 0.55486(19) 0.4566(3) 0.0161(3) Uani d . 1 . .
H H4A 0.0314 0.5991 0.3535 0.019 Uiso calc R 1 . .
C C5 0.08914(9) 0.64417(18) 0.6239(3) 0.0163(3) Uani d . 1 . .
H H5A 0.0784 0.7473 0.6273 0.020 Uiso calc R 1 . .
C C6 0.13236(8) 0.58104(17) 0.7850(3) 0.0144(3) Uani d . 1 . .
H H6A 0.1502 0.6401 0.8967 0.017 Uiso calc R 1 . .
C C7 0.14801(8) 0.42619(16) 0.7731(3) 0.0115(3) Uani d . 1 . .
C C8 0.18969(8) 0.32969(16) 0.9244(3) 0.0115(3) Uani d . 1 . .
C C9 0.19764(8) 0.17061(16) 0.8252(3) 0.0107(3) Uani d . 1 . .
C C10 0.17882(8) 0.04091(17) 0.9758(3) 0.0125(3) Uani d . 1 . .
H H10A 0.1889 -0.0547 0.9049 0.015 Uiso calc R 1 . .
H H10B 0.2103 0.0470 1.1008 0.015 Uiso calc R 1 . .
C C11 0.09891(8) 0.04343(17) 1.0464(3) 0.0121(3) Uani d . 1 . .
C C12 0.06798(9) -0.10028(18) 1.1373(3) 0.0173(3) Uani d . 1 . .
H H12A 0.0295 -0.0763 1.2371 0.026 Uiso calc R 1 . .
H H12B 0.1064 -0.1552 1.2092 0.026 Uiso calc R 1 . .
H H12C 0.0482 -0.1614 1.0240 0.026 Uiso calc R 1 . .
H H1O3 0.2777(12) 0.069(3) 0.713(5) 0.029(7) Uiso d . 1 . .

loop_
_atom_site_aniso_label
_atom_site_aniso_U_11
_atom_site_aniso_U_22
_atom_site_aniso_U_33
_atom_site_aniso_U_12
_atom_site_aniso_U_13
_atom_site_aniso_U_23
O1 0.0303(6) 0.0148(5) 0.0200(6) 0.0013(4) -0.0085(5) -0.0058(5)
O2 0.0176(5) 0.0137(5) 0.0161(6) 0.0002(4) -0.0044(5) -0.0035(4)
O3 0.0116(5) 0.0132(5) 0.0211(6) 0.0002(4) 0.0044(5) -0.0038(4)
O4 0.0150(5) 0.0170(5) 0.0174(6) 0.0032(4) 0.0002(5) -0.0008(5)
C1 0.0142(6) 0.0114(6) 0.0133(7) -0.0005(5) -0.0010(6) -0.0014(5)
C2 0.0127(6) 0.0113(6) 0.0124(7) 0.0001(4) 0.0006(5) -0.0010(5)
C3 0.0153(6) 0.0160(7) 0.0123(7) -0.0008(5) -0.0012(6) 0.0003(6)
C4 0.0159(6) 0.0167(7) 0.0156(7) 0.0019(5) -0.0010(6) 0.0044(6)
C5 0.0182(6) 0.0127(6) 0.0181(8) 0.0030(5) 0.0002(6) 0.0011(6)
C6 0.0156(6) 0.0111(6) 0.0165(7) 0.0012(5) -0.0008(6) -0.0022(6)
C7 0.0119(6) 0.0105(6) 0.0122(7) 0.0004(4) 0.0004(5) 0.0000(5)
C8 0.0095(5) 0.0114(6) 0.0135(7) -0.0011(5) 0.0002(5) -0.0017(5)
C9 0.0097(5) 0.0099(6) 0.0125(6) 0.0008(4) 0.0002(5) -0.0016(5)
C10 0.0117(6) 0.0106(6) 0.0152(7) 0.0008(4) 0.0009(5) 0.0006(5)
C11 0.0125(6) 0.0142(6) 0.0097(6) -0.0006(5) -0.0007(5) -0.0019(5)
C12 0.0177(7) 0.0147(7) 0.0195(8) -0.0027(5) 0.0039(6) -0.0004(6)

loop_
_atom_type_symbol
_atom_type_description
_atom_type_scat_dispersion_real
_atom_type_scat_dispersion_imag
_atom_type_scat_source
C C 0.0033 0.0000 'International Tables Vol C Tables 4.2.6.8 and 6.1.1.4'
H H 0.0000 0.0000 'International Tables Vol C Tables 4.2.6.8 and 6.1.1.4'
O O 0.0106 0.0000 'International Tables Vol C Tables 4.2.6.8 and 6.1.1.4'

loop_
_geom_angle_atom_site_label_1
_geom_angle_atom_site_label_2
_geom_angle_atom_site_label_3
_geom_angle_site_symmetry_1
_geom_angle_site_symmetry_3
_geom_angle
_geom_angle_publ_flag
C9 O3 H1O3 . . 104.5(16) ?
O1 C1 C2 . . 127.44(16) ?
O1 C1 C9 . . 124.53(14) ?
C2 C1 C9 . . 108.02(12) ?
C3 C2 C7 . . 121.55(13) ?
C3 C2 C1 . . 128.51(15) ?
C7 C2 C1 . . 109.92(14) ?
C2 C3 C4 . . 117.60(15) ?
C2 C3 H3A . . 121.2 ?
C4 C3 H3A . . 121.2 ?
C3 C4 C5 . . 121.03(15) ?
C3 C4 H4A . . 119.5 ?
C5 C4 H4A . . 119.5 ?
C6 C5 C4 . . 121.14(14) ?
C6 C5 H5A . . 119.4 ?
C4 C5 H5A . . 119.4 ?
C5 C6 C7 . . 117.80(15) ?
C5 C6 H6A . . 121.1 ?
C7 C6 H6A . . 121.1 ?
C6 C7 C2 . . 120.84(15) ?
C6 C7 C8 . . 129.16(15) ?
C2 C7 C8 . . 109.98(13) ?
O2 C8 C7 . . 127.35(14) ?
O2 C8 C9 . . 124.39(14) ?
C7 C8 C9 . . 108.24(14) ?
O3 C9 C10 . . 111.50(12) ?
O3 C9 C8 . . 105.33(11) ?
C10 C9 C8 . . 114.42(14) ?
O3 C9 C1 . . 108.50(13) ?
C10 C9 C1 . . 113.41(12) ?
C8 C9 C1 . . 103.00(12) ?
C11 C10 C9 . . 112.60(12) ?
C11 C10 H10A . . 109.1 ?
C9 C10 H10A . . 109.1 ?
C11 C10 H10B . . 109.1 ?
C9 C10 H10B . . 109.1 ?
H10A C10 H10B . . 107.8 ?
O4 C11 C12 . . 122.79(14) ?
O4 C11 C10 . . 120.01(14) ?
C12 C11 C10 . . 117.16(13) ?
C11 C12 H12A . . 109.5 ?
C11 C12 H12B . . 109.5 ?
H12A C12 H12B . . 109.5 ?
C11 C12 H12C . . 109.5 ?
H12A C12 H12C . . 109.5 ?
H12B C12 H12C . . 109.5 ?

loop_
_geom_bond_atom_site_label_1
_geom_bond_atom_site_label_2
_geom_bond_site_symmetry_2
_geom_bond_distance
_geom_bond_publ_flag
O1 C1 . 1.212(2) ?
O2 C8 . 1.217(2) ?
O3 C9 . 1.4273(17) ?
O3 H1O3 . 0.86(3) ?
O4 C11 . 1.2205(19) ?
C1 C2 . 1.486(2) ?
C1 C9 . 1.542(2) ?
C2 C3 . 1.389(2) ?
C2 C7 . 1.400(2) ?
C3 C4 . 1.397(2) ?
C3 H3A . 0.93 ?
C4 C5 . 1.402(2) ?
C4 H4A . 0.93 ?
C5 C6 . 1.393(2) ?
C5 H5A . 0.93 ?
C6 C7 . 1.396(2) ?
C6 H6A . 0.93 ?
C7 C8 . 1.480(2) ?
C8 C9 . 1.540(2) ?
C9 C10 . 1.521(2) ?
C10 C11 . 1.514(2) ?
C10 H10A . 0.97 ?
C10 H10B . 0.97 ?
C11 C12 . 1.498(2) ?
C12 H12A . 0.96 ?
C12 H12B . 0.96 ?
C12 H12C . 0.96 ?

loop_
_geom_hbond_atom_site_label_D
_geom_hbond_atom_site_label_H
_geom_hbond_atom_site_label_A
_geom_hbond_site_symmetry_A
_geom_hbond_distance_DH
_geom_hbond_distance_HA
_geom_hbond_distance_DA
_geom_hbond_angle_DHA
_geom_hbond_publ_flag
O3 H1O3 O2 4_544 0.86(3) 1.93(3) 2.7907(16) 174(3) yes
C3 H3A O4 1_554 0.93 2.51 3.401(2) 159 yes
C12 H12A O4 2_555 0.96 2.54 3.408(2) 150 yes

loop_
_geom_torsion_atom_site_label_1
_geom_torsion_atom_site_label_2
_geom_torsion_atom_site_label_3
_geom_torsion_atom_site_label_4
_geom_torsion_site_symmetry_1
_geom_torsion_site_symmetry_2
_geom_torsion_site_symmetry_3
_geom_torsion_site_symmetry_4
_geom_torsion
_geom_torsion_publ_flag
O1 C1 C2 C3 . . . . -1.6(3) ?
C9 C1 C2 C3 . . . . 177.10(15) ?
O1 C1 C2 C7 . . . . 176.83(17) ?
C9 C1 C2 C7 . . . . -4.49(17) ?
C7 C2 C3 C4 . . . . 0.5(2) ?
C1 C2 C3 C4 . . . . 178.78(15) ?
C2 C3 C4 C5 . . . . 1.4(2) ?
C3 C4 C5 C6 . . . . -2.1(3) ?
C4 C5 C6 C7 . . . . 0.8(2) ?
C5 C6 C7 C2 . . . . 1.1(2) ?
C5 C6 C7 C8 . . . . -177.55(15) ?
C3 C2 C7 C6 . . . . -1.8(2) ?
C1 C2 C7 C6 . . . . 179.63(14) ?
C3 C2 C7 C8 . . . . 177.09(14) ?
C1 C2 C7 C8 . . . . -1.45(17) ?
C6 C7 C8 O2 . . . . 4.5(3) ?
C2 C7 C8 O2 . . . . -174.31(15) ?
C6 C7 C8 C9 . . . . -174.36(15) ?
C2 C7 C8 C9 . . . . 6.84(16) ?
O2 C8 C9 O3 . . . . -74.26(18) ?
C7 C8 C9 O3 . . . . 104.64(14) ?
O2 C8 C9 C10 . . . . 48.55(19) ?
C7 C8 C9 C10 . . . . -132.56(13) ?
O2 C8 C9 C1 . . . . 172.10(14) ?
C7 C8 C9 C1 . . . . -9.00(15) ?
O1 C1 C9 O3 . . . . 75.56(19) ?
C2 C1 C9 O3 . . . . -103.16(14) ?
O1 C1 C9 C10 . . . . -48.9(2) ?
C2 C1 C9 C10 . . . . 132.37(13) ?
O1 C1 C9 C8 . . . . -173.13(16) ?
C2 C1 C9 C8 . . . . 8.15(16) ?
O3 C9 C10 C11 . . . . -177.41(13) ?
C8 C9 C10 C11 . . . . 63.19(17) ?
C1 C9 C10 C11 . . . . -54.58(17) ?
C9 C10 C11 O4 . . . . -16.2(2) ?
C9 C10 C11 C12 . . . . 161.75(15) ?

loop_
_cod_related_entry_id
_cod_related_entry_database
_cod_related_entry_code
1 ChemSpider 24742286
